data_7031006
loop_
_publ_author_name
'Zienkiewicz, M.'
'Jab\/lo\'nska-Wawrzycka, A'
'Szlachetko, J.'
'Kayser, Y.'
'Stadnicka, K.'
'Sawka-Dobrowolska, W'
'Jezierska, J.'
'Barszcz, B.'
'S\'a, J'

_publ_section_title
;
 Effective catalytic disproportionation of aqueous H2O2 with di- and
 mono-nuclear manganese(ii) complexes containing pyridine alcohol ligands.
;
_journal_issue 23
_journal_name_full 'Dalton transactions (Cambridge, England : 2003)'
_journal_page_first 8599
_journal_page_last 8608
_journal_paper_doi 10.1039/c3dt53288g
_journal_volume 43
_journal_year 2014
_chemical_formula_moiety 'C24 H28 Cl2 Mn2 N4 O4, 2(Cl), 2(H2 O)'
_chemical_formula_sum 'C24 H32 Cl4 Mn2 N4 O6'
_chemical_formula_weight 724.22
_chemical_name_common
;
Bis(mu-chloro)2-bis(bis(2-
hydroxymethylpyridine)manganese(ii)) dichloride dihydrate
;
_chemical_name_systematic
;
Bis(mu-chloro)2-bis(bis(2-hydroxymethylpyridine)manganese(II))
dichloride dihydrate
;
_space_group_IT_number 2
_symmetry_cell_setting triclinic
_symmetry_space_group_name_Hall '-P 1'
_symmetry_space_group_name_H-M 'P -1'
_atom_sites_solution_hydrogens geom
_atom_sites_solution_primary direct
_atom_sites_solution_secondary difmap
_audit_creation_method SHELXL-97
_cell_angle_alpha 73.570(2)
_cell_angle_beta 70.964(2)
_cell_angle_gamma 77.267(2)
_cell_formula_units_Z 1
_cell_length_a 7.8970(2)
_cell_length_b 9.7655(3)
_cell_length_c 11.4184(4)
_cell_measurement_reflns_used 2733
_cell_measurement_temperature 293(2)
_cell_measurement_theta_max 30.034
_cell_measurement_theta_min 0.998
_cell_volume 790.41(4)
_computing_cell_refinement 'HKL Scalepack (Otwinowski & Minor, 1997)'
_computing_data_collection 'Collect (Nonius BV, 1997-2000)'
_computing_data_reduction 'HKL DENZO and Scalepack (Otwinowski & Minor, 1997)'
_computing_molecular_graphics 'Ortep3 (Farrugia, 1999)'
_computing_publication_material 'SHELXL-97 (Sheldrick, 1997)'
_computing_structure_refinement 'SHELXL-97 (Sheldrick, 1997)'
_computing_structure_solution 'SIR-97 (ALTOMARE et al., ????)'
_diffrn_ambient_temperature 293(2)
_diffrn_detector_area_resol_mean 9
_diffrn_measured_fraction_theta_full 0.978
_diffrn_measured_fraction_theta_max 0.978
_diffrn_measurement_device '95mm CCD camera on \k-goniostat'
_diffrn_measurement_device_type KappaCCD
_diffrn_measurement_method '\f and \o scans to fill Ewald sphere'
_diffrn_radiation_monochromator 'horizontally mounted graphite crystal'
_diffrn_radiation_source 'fine-focus sealed tube'
_diffrn_radiation_type MoK\a
_diffrn_radiation_wavelength 0.71073
_diffrn_reflns_av_R_equivalents 0.0191
_diffrn_reflns_av_sigmaI/netI 0.0325
_diffrn_reflns_limit_h_max 9
_diffrn_reflns_limit_h_min -10
_diffrn_reflns_limit_k_max 12
_diffrn_reflns_limit_k_min -12
_diffrn_reflns_limit_l_max 11
_diffrn_reflns_limit_l_min -14
_diffrn_reflns_number 5399
_diffrn_reflns_theta_full 27.50
_diffrn_reflns_theta_max 27.50
_diffrn_reflns_theta_min 3.08
_exptl_absorpt_coefficient_mu 1.179
_exptl_absorpt_correction_T_max 0.8429
_exptl_absorpt_correction_T_min 0.6498
_exptl_absorpt_correction_type multi-scan
_exptl_absorpt_process_details 'HKL DENZO and Scalepack (Otwinowski & Minor, 1997)'
_exptl_crystal_colour 'pale green'
_exptl_crystal_density_diffrn 1.521
_exptl_crystal_density_method 'not measured'
_exptl_crystal_description block
_exptl_crystal_F_000 370
_exptl_crystal_size_max 0.40
_exptl_crystal_size_mid 0.23
_exptl_crystal_size_min 0.15
_refine_diff_density_max 0.250
_refine_diff_density_min -0.263
_refine_diff_density_rms 0.043
_refine_ls_extinction_coef 0.0212(19)
_refine_ls_extinction_expression Fc^*^=kFc[1+0.001xFc^2^\l^3^/sin(2\q)]^-1/4^
_refine_ls_extinction_method SHELXL
_refine_ls_goodness_of_fit_ref 0.875
_refine_ls_hydrogen_treatment mixed
_refine_ls_matrix_type full
_refine_ls_number_parameters 194
_refine_ls_number_reflns 3551
_refine_ls_number_restraints 4
_refine_ls_restrained_S_all 0.875
_refine_ls_R_factor_all 0.0356
_refine_ls_R_factor_gt 0.0270
_refine_ls_shift/su_max 0.000
_refine_ls_shift/su_mean 0.000
_refine_ls_structure_factor_coef Fsqd
_refine_ls_weighting_details 'w=1/[\s^2^(Fo^2^)+(0.0431P)^2^+0.2238P] where P=(Fo^2^+2Fc^2^)/3'
_refine_ls_weighting_scheme calc
_refine_ls_wR_factor_gt 0.0695
_refine_ls_wR_factor_ref 0.0736
_reflns_number_gt 2986
_reflns_number_total 3551
_reflns_threshold_expression >2sigma(I)
_cod_data_source_file c3dt53288g.txt
_cod_data_source_block 2
_cod_depositor_comments
;
The following automatic conversions were performed:

'_symmetry_cell_setting' value 'Triclinic' changed to 'triclinic'
according to
/usr/data/users/saulius/crontab/automatic-downloads/rss-feeds/RSC/lib/dictionaries/cif_core.dic
dictionary named 'cif_core.dic' version 2.4.2 from
2011-04-26.

'_exptl_absorpt_correction_type' value 'Multi-scan'
changed to 'multi-scan' according to
/usr/data/users/saulius/crontab/automatic-downloads/rss-feeds/RSC/lib/dictionaries/cif_core.dic
dictionary named 'cif_core.dic' version 2.4.2 from 2011-04-26.

Automatic conversion script
Id: cif_fix_values 2281 2013-09-26 08:29:07Z andrius 
;
_cod_original_sg_symbol_H-M 'P -1 '
_cod_database_code 7031006

loop_
_symmetry_equiv_pos_as_xyz
'x, y, z'
'-x, -y, -z'

loop_
_atom_site_label
_atom_site_type_symbol
_atom_site_fract_x
_atom_site_fract_y
_atom_site_fract_z
_atom_site_U_iso_or_equiv
_atom_site_adp_type
_atom_site_occupancy
_atom_site_symmetry_multiplicity
_atom_site_calc_flag
_atom_site_refinement_flags
Mn1 Mn 0.41284(3) 0.13016(2) 0.87609(2) 0.03337(9) Uani 1 1 d .
Cl1 Cl 0.70489(5) 0.06745(4) 0.93429(4) 0.04011(12) Uani 1 1 d .
Cl2 Cl 0.81044(7) 0.33869(6) 0.49116(5) 0.05851(15) Uani 1 1 d .
O1W O 1.0682(3) 0.35497(17) 0.64592(18) 0.0722(5) Uani 1 1 d D
H1W1 H 1.124(3) 0.427(2) 0.604(2) 0.087 Uiso 1 1 d D
H1W2 H 0.988(3) 0.347(3) 0.615(2) 0.087 Uiso 1 1 d D
C1A C 0.3604(2) -0.04589(18) 0.71120(16) 0.0396(4) Uani 1 1 d .
N2A N 0.49627(19) -0.00423(15) 0.73248(13) 0.0378(3) Uani 1 1 d .
C3A C 0.6663(3) -0.0552(2) 0.67507(18) 0.0493(4) Uani 1 1 d .
H3A H 0.7612 -0.0245 0.6876 0.059 Uiso 1 1 calc R
C4A C 0.7064(3) -0.1510(2) 0.59819(18) 0.0573(5) Uani 1 1 d .
H4A H 0.8259 -0.1857 0.5608 0.069 Uiso 1 1 calc R
C5A C 0.5661(3) -0.1942(2) 0.57806(18) 0.0583(6) Uani 1 1 d .
H5A H 0.5893 -0.2590 0.5268 0.070 Uiso 1 1 calc R
C6A C 0.3916(3) -0.1410(2) 0.63421(18) 0.0502(5) Uani 1 1 d .
H6A H 0.2951 -0.1684 0.6208 0.060 Uiso 1 1 calc R
C7A C 0.1711(3) 0.0139(2) 0.7770(2) 0.0485(4) Uani 1 1 d .
H7A1 H 0.0967 0.0373 0.7193 0.058 Uiso 1 1 calc R
H7A2 H 0.1196 -0.0590 0.8503 0.058 Uiso 1 1 calc R
O8A O 0.16883(16) 0.13959(14) 0.81730(12) 0.0434(3) Uani 1 1 d D
H8A H 0.143(3) 0.2136(16) 0.7620(15) 0.052 Uiso 1 1 d D
C1B C 0.3521(2) 0.44853(18) 0.89061(17) 0.0415(4) Uani 1 1 d .
N2B N 0.29602(19) 0.32298(15) 0.95882(13) 0.0380(3) Uani 1 1 d .
C3B C 0.1861(3) 0.3175(2) 1.07802(18) 0.0488(4) Uani 1 1 d .
H3B H 0.1456 0.2306 1.1259 0.059 Uiso 1 1 calc R
C4B C 0.1316(3) 0.4352(2) 1.1316(2) 0.0586(5) Uani 1 1 d .
H4B H 0.0549 0.4279 1.2139 0.070 Uiso 1 1 calc R
C5B C 0.1917(3) 0.5633(2) 1.0619(2) 0.0598(5) Uani 1 1 d .
H5B H 0.1576 0.6442 1.0964 0.072 Uiso 1 1 calc R
C6B C 0.3028(3) 0.5704(2) 0.9407(2) 0.0559(5) Uani 1 1 d .
H6B H 0.3452 0.6564 0.8920 0.067 Uiso 1 1 calc R
C7B C 0.4698(3) 0.4548(2) 0.75664(19) 0.0524(5) Uani 1 1 d .
H7B1 H 0.4138 0.5288 0.6983 0.063 Uiso 1 1 calc R
H7B2 H 0.5863 0.4796 0.7479 0.063 Uiso 1 1 calc R
O8B O 0.4943(2) 0.32014(14) 0.72600(12) 0.0509(3) Uani 1 1 d D
H8B H 0.581(2) 0.323(2) 0.6578(15) 0.061 Uiso 1 1 d D

loop_
_atom_site_aniso_label
_atom_site_aniso_U_11
_atom_site_aniso_U_22
_atom_site_aniso_U_33
_atom_site_aniso_U_23
_atom_site_aniso_U_13
_atom_site_aniso_U_12
Mn1 0.03436(15) 0.03166(14) 0.03453(15) -0.01066(10) -0.00870(10) -0.00306(10)
Cl1 0.0324(2) 0.0436(2) 0.0431(2) -0.00440(18) -0.00943(17) -0.01199(16)
Cl2 0.0528(3) 0.0765(4) 0.0508(3) -0.0220(3) -0.0055(2) -0.0225(2)
O1W 0.1023(14) 0.0544(9) 0.0778(11) -0.0082(8) -0.0571(11) -0.0073(9)
C1A 0.0509(10) 0.0331(8) 0.0366(8) -0.0056(7) -0.0149(8) -0.0085(7)
N2A 0.0384(7) 0.0393(7) 0.0367(7) -0.0130(6) -0.0111(6) -0.0011(6)
C3A 0.0461(10) 0.0573(11) 0.0414(9) -0.0173(9) -0.0106(8) 0.0042(8)
C4A 0.0646(13) 0.0554(12) 0.0394(10) -0.0173(9) -0.0067(9) 0.0133(10)
C5A 0.0942(17) 0.0377(10) 0.0388(10) -0.0137(9) -0.0129(11) -0.0032(10)
C6A 0.0752(14) 0.0389(9) 0.0423(10) -0.0087(8) -0.0187(10) -0.0172(9)
C7A 0.0434(10) 0.0476(10) 0.0631(12) -0.0186(9) -0.0189(9) -0.0097(8)
O8A 0.0394(6) 0.0438(7) 0.0508(7) -0.0151(6) -0.0179(6) 0.0001(5)
C1B 0.0471(10) 0.0340(9) 0.0442(9) -0.0094(8) -0.0162(8) -0.0015(7)
N2B 0.0406(7) 0.0352(7) 0.0376(7) -0.0112(6) -0.0100(6) -0.0021(6)
C3B 0.0525(11) 0.0457(10) 0.0418(10) -0.0138(8) -0.0042(8) -0.0027(8)
C4B 0.0637(13) 0.0608(13) 0.0488(11) -0.0283(10) -0.0073(10) 0.0038(10)
C5B 0.0727(14) 0.0466(11) 0.0639(13) -0.0292(11) -0.0197(11) 0.0060(10)
C6B 0.0717(13) 0.0352(10) 0.0619(12) -0.0146(9) -0.0191(11) -0.0047(9)
C7B 0.0675(13) 0.0382(10) 0.0469(10) -0.0061(9) -0.0088(9) -0.0145(9)
O8B 0.0653(9) 0.0395(7) 0.0385(7) -0.0106(6) 0.0017(6) -0.0114(6)

loop_
_atom_type_symbol
_atom_type_description
_atom_type_scat_dispersion_real
_atom_type_scat_dispersion_imag
_atom_type_scat_source
C C 0.0033 0.0016 'International Tables Vol C Tables 4.2.6.8 and 6.1.1.4'
H H 0.0000 0.0000 'International Tables Vol C Tables 4.2.6.8 and 6.1.1.4'
N N 0.0061 0.0033 'International Tables Vol C Tables 4.2.6.8 and 6.1.1.4'
O O 0.0106 0.0060 'International Tables Vol C Tables 4.2.6.8 and 6.1.1.4'
Cl Cl 0.1484 0.1585 'International Tables Vol C Tables 4.2.6.8 and 6.1.1.4'
Mn Mn 0.3368 0.7283 'International Tables Vol C Tables 4.2.6.8 and 6.1.1.4'

loop_
_geom_angle_atom_site_label_1
_geom_angle_atom_site_label_2
_geom_angle_atom_site_label_3
_geom_angle
_geom_angle_site_symmetry_3
O8B Mn1 O8A 91.82(5) .
O8B Mn1 N2B 72.50(5) .
O8A Mn1 N2B 92.63(5) .
O8B Mn1 N2A 90.64(5) .
O8A Mn1 N2A 73.85(5) .
N2B Mn1 N2A 158.26(5) .
O8B Mn1 Cl1 94.58(4) .
O8A Mn1 Cl1 168.00(3) .
N2B Mn1 Cl1 98.97(4) .
N2A Mn1 Cl1 95.91(4) .
O8B Mn1 Cl1 172.94(3) 2_657
O8A Mn1 Cl1 87.68(4) 2_657
N2B Mn1 Cl1 100.48(4) 2_657
N2A Mn1 Cl1 95.98(4) 2_657
Cl1 Mn1 Cl1 87.191(15) 2_657
Mn1 Cl1 Mn1 92.809(15) 2_657
H1W1 O1W H1W2 113(3) .
N2A C1A C6A 121.84(17) .
N2A C1A C7A 116.77(14) .
C6A C1A C7A 121.39(17) .
C3A N2A C1A 118.24(15) .
C3A N2A Mn1 126.22(12) .
C1A N2A Mn1 115.30(11) .
N2A C3A C4A 122.8(2) .
N2A C3A H3A 118.6 .
C4A C3A H3A 118.6 .
C5A C4A C3A 118.5(2) .
C5A C4A H4A 120.7 .
C3A C4A H4A 120.7 .
C6A C5A C4A 119.39(18) .
C6A C5A H5A 120.3 .
C4A C5A H5A 120.3 .
C5A C6A C1A 119.25(19) .
C5A C6A H6A 120.4 .
C1A C6A H6A 120.4 .
O8A C7A C1A 111.64(14) .
O8A C7A H7A1 109.3 .
C1A C7A H7A1 109.3 .
O8A C7A H7A2 109.3 .
C1A C7A H7A2 109.3 .
H7A1 C7A H7A2 108.0 .
C7A O8A Mn1 112.18(10) .
C7A O8A H8A 108.8(14) .
Mn1 O8A H8A 117.3(14) .
N2B C1B C6B 121.56(17) .
N2B C1B C7B 117.80(15) .
C6B C1B C7B 120.64(17) .
C1B N2B C3B 118.16(15) .
C1B N2B Mn1 117.72(11) .
C3B N2B Mn1 123.80(12) .
N2B C3B C4B 122.65(19) .
N2B C3B H3B 118.7 .
C4B C3B H3B 118.7 .
C3B C4B C5B 119.00(19) .
C3B C4B H4B 120.5 .
C5B C4B H4B 120.5 .
C6B C5B C4B 118.92(18) .
C6B C5B H5B 120.5 .
C4B C5B H5B 120.5 .
C5B C6B C1B 119.70(19) .
C5B C6B H6B 120.2 .
C1B C6B H6B 120.2 .
O8B C7B C1B 110.12(15) .
O8B C7B H7B1 109.6 .
C1B C7B H7B1 109.6 .
O8B C7B H7B2 109.6 .
C1B C7B H7B2 109.6 .
H7B1 C7B H7B2 108.1 .
C7B O8B Mn1 120.08(11) .
C7B O8B H8B 106.3(15) .
Mn1 O8B H8B 127.6(16) .

loop_
_geom_bond_atom_site_label_1
_geom_bond_atom_site_label_2
_geom_bond_distance
_geom_bond_site_symmetry_2
Mn1 O8B 2.1912(13) .
Mn1 O8A 2.2143(13) .
Mn1 N2B 2.2273(13) .
Mn1 N2A 2.2309(14) .
Mn1 Cl1 2.5065(5) .
Mn1 Cl1 2.5280(5) 2_657
Cl1 Mn1 2.5280(5) 2_657
O1W H1W1 0.85(3) .
O1W H1W2 0.85(3) .
C1A N2A 1.339(2) .
C1A C6A 1.384(2) .
C1A C7A 1.507(3) .
N2A C3A 1.340(2) .
C3A C4A 1.379(3) .
C3A H3A 0.9300 .
C4A C5A 1.374(3) .
C4A H4A 0.9300 .
C5A C6A 1.370(3) .
C5A H5A 0.9300 .
C6A H6A 0.9300 .
C7A O8A 1.423(2) .
C7A H7A1 0.9700 .
C7A H7A2 0.9700 .
O8A H8A 0.85(3) .
C1B N2B 1.334(2) .
C1B C6B 1.390(2) .
C1B C7B 1.501(3) .
N2B C3B 1.348(2) .
C3B C4B 1.374(3) .
C3B H3B 0.9300 .
C4B C5B 1.371(3) .
C4B H4B 0.9300 .
C5B C6B 1.367(3) .
C5B H5B 0.9300 .
C6B H6B 0.9300 .
C7B O8B 1.411(2) .
C7B H7B1 0.9700 .
C7B H7B2 0.9700 .
O8B H8B 0.85(3) .

loop_
_geom_hbond_atom_site_label_D
_geom_hbond_atom_site_label_H
_geom_hbond_atom_site_label_A
_geom_hbond_distance_DH
_geom_hbond_distance_HA
_geom_hbond_distance_DA
_geom_hbond_angle_DHA
_geom_hbond_site_symmetry_A
O1W H1W1 Cl2 0.85(3) 2.33(1) 3.155(2) 163(3) 2_766
O1W H1W2 Cl2 0.85(3) 2.32(1) 3.153(2) 169(3) .
O8A H8A O1W 0.85(3) 1.77(1) 2.614(2) 173(2) 1_455
O8B H8B Cl2 0.85(3) 2.15(1) 3.002(1) 175(2) .

loop_
_geom_torsion_atom_site_label_1
_geom_torsion_atom_site_label_2
_geom_torsion_atom_site_label_3
_geom_torsion_atom_site_label_4
_geom_torsion
C6A C1A N2A C3A 1.2(2)
C7A C1A N2A C3A -179.82(17)
C1A N2A C3A C4A -1.7(3)
N2A C3A C4A C5A 1.1(3)
C3A C4A C5A C6A 0.2(3)
C4A C5A C6A C1A -0.7(3)
N2A C1A C6A C5A 0.0(3)
C7A C1A C6A C5A -178.94(18)
N2A C1A C7A O8A 19.2(2)
C6A C1A C7A O8A -161.85(16)
C6B C1B N2B C3B 1.3(3)
C7B C1B N2B C3B -178.16(18)
C1B N2B C3B C4B -0.6(3)
N2B C3B C4B C5B -0.4(3)
C3B C4B C5B C6B 0.7(3)
C4B C5B C6B C1B 0.1(3)
N2B C1B C6B C5B -1.1(3)
C7B C1B C6B C5B 178.4(2)
N2B C1B C7B O8B 2.1(3)
C6B C1B C7B O8B -177.41(18)
